data_4300589
loop_
_publ_author_name
'Kabbour, Houria'
'Cario, Laurent'
'Danot, Michel'
'Meerschaut, Alain'

_publ_section_title
;
Design of a new family of inorganic compounds Ae2F2SnX3
(Ae= Sr, Ba; X = S, Se) using rock salt and fluorite 2D
building blocks.
;
_journal_name_full 'Inorganic Chemistry'
_journal_paper_doi 10.1021/ic051592v
_journal_year 2006
_chemical_formula_sum 'Ba2 F2 S3 Sn'
_chemical_formula_weight 527.558
_space_group_IT_number 62
_space_group_name_Hall '-P 2ac 2n'
_space_group_name_H-M_alt 'P n m a'
_symmetry_cell_setting orthorhombic
_symmetry_space_group_name_Hall '-P 2ac 2n'
_symmetry_space_group_name_H-M 'P n m a'
_cell_angle_alpha 90.00000
_cell_angle_beta 90.00000
_cell_angle_gamma 90.00000
_cell_formula_units_Z ?
_cell_length_a 6.20370(10)
_cell_length_b 19.2950(3)
_cell_length_c 6.32338(10)
_cell_volume 756.91(2)
_cod_depositor_comments
;
The following automatic conversions were performed:
'_symmetry_cell_setting' value 'Orthorhombic' changed to 'orthorhombic'
according to '/home/saulius/struct/CIF-dictionaries/cif_core.dic'
dictionary named 'cif_core.dic' version 2.4.1 from 2010-06-29.

Automatic conversion script
Id: cif_fix_enum 1527 2010-12-29 10:47:43Z saulius 
;
_cod_original_formula_sum 'Ba2 F2 Sn S3'
_cod_database_code 4300589

loop_
_symmetry_equiv_pos_as_xyz
x,y,z
x+1/2,-y+1/2,-z+1/2
-x,y+1/2,-z
-x+1/2,-y,z+1/2
-x,-y,-z
-x+1/2,y+1/2,z+1/2
x,-y+1/2,z
x+1/2,y,-z+1/2

loop_
_atom_site_label
_atom_site_fract_x
_atom_site_fract_y
_atom_site_fract_z
_atom_site_U_iso_or_equiv
_atom_site_occupancy
_atom_site_adp_type
_atom_site_type_symbol
Ba1 0.7520(3) 0.07759(5) 0.4998(3) 0.00007(18) 1.00000 Uiso Ba
Sn1 0.1580(3) 0.25000 0.5785(3) 0.0356(7) 1.00000 Uiso Sn
F1 0.498(2) -0.0050(7) 0.2464(20) 0.012(2) 1.00000 Uiso F
S1 -0.2429(14) 0.25000 1.5297(11) 0.0012(16) 1.00000 Uiso S
S2 0.2435(9) 0.13877(17) 0.5191(9) 0.0040(9) 1.00000 Uiso S
